data_7232056
loop_
_publ_author_name
'Wenholz, Daniel S.'
'Bhadbhade, Mohan'
'Kandemir, Hakan'
'Ho, Junming'
'Kumar, Naresh'
'Black, David StC.'

_publ_section_title
;
 Substituent effects in solid-state assembly of activated benzotriazoles
;
_journal_issue 5
_journal_name_full CrystEngComm
_journal_page_first 835
_journal_paper_doi 10.1039/C8CE01757C
_journal_volume 21
_journal_year 2019
_chemical_formula_moiety '2(C8 H7 N3 O)'
_chemical_formula_sum 'C16 H14 N6 O2'
_chemical_formula_weight 322.33
_space_group_crystal_system monoclinic
_space_group_IT_number 14
_space_group_name_Hall '-P 2ybc'
_space_group_name_H-M_alt 'P 1 21/c 1'
_symmetry_space_group_name_Hall '-P 2ybc'
_symmetry_space_group_name_H-M 'P 1 21/c 1'
_atom_sites_solution_hydrogens geom
_audit_creation_date 2018-07-18
_audit_creation_method
;
Olex2 1.2
(compiled 2018.05.29 svn.r3508 for OlexSys, GUI svn.r5506)
;
_audit_update_record
;
2018-07-20 deposited with the CCDC.
2018-12-20 downloaded from the CCDC.
;
_cell_angle_alpha 90
_cell_angle_beta 95.3560(10)
_cell_angle_gamma 90
_cell_formula_units_Z 2
_cell_length_a 9.3151(3)
_cell_length_b 4.9197(2)
_cell_length_c 16.7332(6)
_cell_measurement_reflns_used 9659
_cell_measurement_temperature 150.02
_cell_measurement_theta_max 27.485
_cell_measurement_theta_min 4.319
_cell_volume 763.49(5)
_computing_cell_refinement 'SAINT V8.38A (?, 2016)'
_computing_data_reduction 'SAINT V8.38A (?, 2016)'
_computing_molecular_graphics 'Olex2 (Dolomanov et al., 2009)'
_computing_publication_material 'Olex2 (Dolomanov et al., 2009)'
_computing_structure_refinement 'ShelXL (Sheldrick, 2015)'
_computing_structure_solution 'SHELXT 2014/5 (Sheldrick, 2014)'
_diffrn_ambient_temperature 150.02
_diffrn_measured_fraction_theta_full 0.961
_diffrn_measured_fraction_theta_max 0.969
_diffrn_measurement_device_type 'Bruker APEX-II CCD'
_diffrn_measurement_method '\f and \w scans'
_diffrn_radiation_type MoK\a
_diffrn_radiation_wavelength 0.71073
_diffrn_reflns_av_R_equivalents 0.0333
_diffrn_reflns_av_unetI/netI 0.0178
_diffrn_reflns_Laue_measured_fraction_full 0.961
_diffrn_reflns_Laue_measured_fraction_max 0.969
_diffrn_reflns_limit_h_max 12
_diffrn_reflns_limit_h_min -12
_diffrn_reflns_limit_k_max 6
_diffrn_reflns_limit_k_min -6
_diffrn_reflns_limit_l_max 21
_diffrn_reflns_limit_l_min -21
_diffrn_reflns_number 15481
_diffrn_reflns_point_group_measured_fraction_full 0.961
_diffrn_reflns_point_group_measured_fraction_max 0.969
_diffrn_reflns_theta_full 25.242
_diffrn_reflns_theta_max 27.544
_diffrn_reflns_theta_min 4.690
_diffrn_standards_number 0
_exptl_absorpt_coefficient_mu 0.098
_exptl_absorpt_correction_T_max 0.7456
_exptl_absorpt_correction_T_min 0.6745
_exptl_absorpt_correction_type multi-scan
_exptl_absorpt_process_details
'SADABS-2016/2 (Bruker,2016/2) was used for absorption correction. wR2(int) was 0.1059 before and 0.0490 after correction. The Ratio of minimum to maximum transmission is 0.9046. The \l/2 correction factor is Not present.'
_exptl_crystal_colour colourless
_exptl_crystal_colour_primary colourless
_exptl_crystal_density_diffrn 1.402
_exptl_crystal_description block
_exptl_crystal_F_000 336
_exptl_crystal_size_max 0.535
_exptl_crystal_size_mid 0.361
_exptl_crystal_size_min 0.167
_refine_diff_density_max 0.256
_refine_diff_density_min -0.165
_refine_diff_density_rms 0.032
_refine_ls_extinction_method none
_refine_ls_goodness_of_fit_ref 1.038
_refine_ls_hydrogen_treatment constr
_refine_ls_matrix_type full
_refine_ls_number_parameters 110
_refine_ls_number_reflns 1710
_refine_ls_number_restraints 0
_refine_ls_restrained_S_all 1.038
_refine_ls_R_factor_all 0.0413
_refine_ls_R_factor_gt 0.0385
_refine_ls_shift/su_max 0.000
_refine_ls_shift/su_mean 0.000
_refine_ls_structure_factor_coef Fsqd
_refine_ls_weighting_details 'w=1/[\s^2^(Fo^2^)+(0.0406P)^2^+0.3022P] where P=(Fo^2^+2Fc^2^)/3'
_refine_ls_weighting_scheme calc
_refine_ls_wR_factor_gt 0.0959
_refine_ls_wR_factor_ref 0.0983
_reflns_Friedel_coverage 0.000
_reflns_number_gt 1590
_reflns_number_total 1710
_reflns_threshold_expression 'I > 2\s(I)'
_cod_data_source_file c8ce01757c2.cif
_cod_data_source_block daniel_withoutome_15may18_0m_a
_cod_depositor_comments 'Adding full bibliography for 7232053--7232059.cif.'
_cod_database_code 7232056
_shelx_shelxl_version_number 2016/6
_shelx_space_group_comment
;
The symmetry employed for this shelxl refinement is uniquely defined
by the following loop, which should always be used as a source of
symmetry information in preference to the above space-group names.
They are only intended as comments.
;
_shelx_estimated_absorpt_t_max 0.984
_shelx_estimated_absorpt_t_min 0.949
_olex2_refinement_description
;
1. Fixed Uiso
 At 1.2 times of:
  All C(H) groups
 At 1.5 times of:
  All C(H,H,H) groups
2.a Aromatic/amide H refined with riding coordinates:
 C007(H007), C009(H009), C00B(H00D), C00C(H00E)
2.b Idealised Me refined as rotating group:
 C00A(H00A,H00B,H00C)
;
_olex2_submission_special_instructions 'No special instructions were received'

loop_
_space_group_symop_operation_xyz
'x, y, z'
'-x, y+1/2, -z+1/2'
'-x, -y, -z'
'x, -y-1/2, z-1/2'

loop_
_atom_site_label
_atom_site_type_symbol
_atom_site_fract_x
_atom_site_fract_y
_atom_site_fract_z
_atom_site_U_iso_or_equiv
_atom_site_adp_type
_atom_site_occupancy
_atom_site_site_symmetry_order
_atom_site_calc_flag
_atom_site_refinement_flags_posn
O001 O 0.60779(9) 0.30647(18) 0.43778(5) 0.0360(2) Uani 1 1 d .
N002 N 0.43255(10) 0.51110(18) 0.35774(5) 0.0242(2) Uani 1 1 d .
N003 N 0.25551(10) 0.6799(2) 0.27939(6) 0.0293(2) Uani 1 1 d .
N004 N 0.39216(10) 0.69834(19) 0.29783(6) 0.0282(2) Uani 1 1 d .
C005 C 0.31277(11) 0.3693(2) 0.37673(6) 0.0233(2) Uani 1 1 d .
C006 C 0.19999(12) 0.4798(2) 0.32639(6) 0.0254(3) Uani 1 1 d .
C007 C 0.29114(13) 0.1608(2) 0.43089(6) 0.0276(3) Uani 1 1 d .
H007 H 0.368211 0.085151 0.464947 0.033 Uiso 1 1 calc R
C008 C 0.57802(12) 0.4815(2) 0.38858(7) 0.0260(2) Uani 1 1 d .
C009 C 0.15079(13) 0.0713(3) 0.43193(7) 0.0331(3) Uani 1 1 d .
H009 H 0.130884 -0.070521 0.467814 0.040 Uiso 1 1 calc R
C00A C 0.68234(12) 0.6739(2) 0.35677(7) 0.0304(3) Uani 1 1 d .
H00A H 0.777708 0.648609 0.385818 0.046 Uiso 1 1 calc GR
H00B H 0.649909 0.861037 0.364059 0.046 Uiso 1 1 calc GR
H00C H 0.688012 0.638667 0.299508 0.046 Uiso 1 1 calc GR
C00B C 0.05856(12) 0.3877(3) 0.32817(7) 0.0316(3) Uani 1 1 d .
H00D H -0.018652 0.462861 0.294094 0.038 Uiso 1 1 calc R
C00C C 0.03633(13) 0.1829(3) 0.38165(7) 0.0354(3) Uani 1 1 d .
H00E H -0.058535 0.115311 0.384694 0.042 Uiso 1 1 calc R

loop_
_atom_site_aniso_label
_atom_site_aniso_U_11
_atom_site_aniso_U_22
_atom_site_aniso_U_33
_atom_site_aniso_U_23
_atom_site_aniso_U_13
_atom_site_aniso_U_12
O001 0.0351(5) 0.0313(5) 0.0400(5) 0.0087(4) -0.0042(4) 0.0013(3)
N002 0.0266(5) 0.0223(4) 0.0238(4) 0.0029(3) 0.0034(3) 0.0001(3)
N003 0.0298(5) 0.0304(5) 0.0276(5) 0.0045(4) 0.0016(4) 0.0022(4)
N004 0.0315(5) 0.0265(5) 0.0266(5) 0.0054(4) 0.0026(4) 0.0028(4)
C005 0.0257(5) 0.0235(5) 0.0207(5) -0.0027(4) 0.0030(4) -0.0009(4)
C006 0.0286(5) 0.0266(5) 0.0212(5) -0.0008(4) 0.0028(4) 0.0012(4)
C007 0.0345(6) 0.0266(5) 0.0218(5) 0.0005(4) 0.0024(4) -0.0018(4)
C008 0.0272(5) 0.0231(5) 0.0274(5) -0.0030(4) 0.0016(4) 0.0018(4)
C009 0.0411(7) 0.0325(6) 0.0265(5) 0.0011(5) 0.0081(5) -0.0090(5)
C00A 0.0281(5) 0.0288(6) 0.0349(6) -0.0031(4) 0.0056(4) -0.0028(4)
C00B 0.0266(5) 0.0391(6) 0.0286(5) -0.0025(5) 0.0003(4) -0.0010(5)
C00C 0.0306(6) 0.0434(7) 0.0328(6) -0.0044(5) 0.0063(5) -0.0109(5)

loop_
_atom_type_symbol
_atom_type_description
_atom_type_scat_dispersion_real
_atom_type_scat_dispersion_imag
_atom_type_scat_source
C C 0.0033 0.0016 'International Tables Vol C Tables 4.2.6.8 and 6.1.1.4'
H H 0.0000 0.0000 'International Tables Vol C Tables 4.2.6.8 and 6.1.1.4'
N N 0.0061 0.0033 'International Tables Vol C Tables 4.2.6.8 and 6.1.1.4'
O O 0.0106 0.0060 'International Tables Vol C Tables 4.2.6.8 and 6.1.1.4'

loop_
_geom_angle_atom_site_label_1
_geom_angle_atom_site_label_2
_geom_angle_atom_site_label_3
_geom_angle
N004 N002 C008 121.25(9)
C005 N002 N004 109.39(9)
C005 N002 C008 129.33(9)
N004 N003 C006 109.08(9)
N003 N004 N002 108.82(9)
N002 C005 C006 104.11(9)
N002 C005 C007 133.70(10)
C006 C005 C007 122.18(10)
N003 C006 C005 108.60(9)
N003 C006 C00B 130.08(10)
C005 C006 C00B 121.32(10)
C005 C007 H007 122.1
C009 C007 C005 115.90(10)
C009 C007 H007 122.1
O001 C008 N002 118.35(10)
O001 C008 C00A 125.56(10)
N002 C008 C00A 116.09(9)
C007 C009 H009 118.9
C007 C009 C00C 122.24(11)
C00C C009 H009 118.9
C008 C00A H00A 109.5
C008 C00A H00B 109.5
C008 C00A H00C 109.5
H00A C00A H00B 109.5
H00A C00A H00C 109.5
H00B C00A H00C 109.5
C006 C00B H00D 121.6
C00C C00B C006 116.81(11)
C00C C00B H00D 121.6
C009 C00C H00E 119.2
C00B C00C C009 121.55(11)
C00B C00C H00E 119.2

loop_
_geom_bond_atom_site_label_1
_geom_bond_atom_site_label_2
_geom_bond_distance
O001 C008 1.2058(14)
N002 N004 1.3873(12)
N002 C005 1.3781(13)
N002 C008 1.4117(14)
N003 N004 1.2847(14)
N003 C006 1.3896(14)
C005 C006 1.3943(15)
C005 C007 1.3956(15)
C006 C00B 1.3962(15)
C007 H007 0.9500
C007 C009 1.3812(16)
C008 C00A 1.4899(15)
C009 H009 0.9500
C009 C00C 1.4066(18)
C00A H00A 0.9800
C00A H00B 0.9800
C00A H00C 0.9800
C00B H00D 0.9500
C00B C00C 1.3761(18)
C00C H00E 0.9500
